data_4309286
loop_
_publ_author_name
'Yue-Ling Shen'
'Jiang-Gao Mao'

_publ_section_title
;
Syntheses, Crystal Structures, and Properties of Six New Lanthanide(III)
Transition Metal Tellurium(IV) Oxyhalides with Three Types of Structures
;
_journal_name_full 'Inorganic Chemistry'
_journal_page_first 5328
_journal_page_last 5335
_journal_paper_doi 10.1021/ic050420v
_journal_volume 44
_journal_year 2005
_chemical_formula_sum 'Cl3 Cu Nd4 O15 Te5'
_chemical_formula_weight 1624.85
_chemical_name_systematic
; 
 ? 
;
_space_group_IT_number 5
_symmetry_cell_setting monoclinic
_symmetry_space_group_name_Hall 'I 2y'
_symmetry_space_group_name_H-M 'I 1 2 1'
_atom_sites_solution_hydrogens geom
_atom_sites_solution_primary direct
_atom_sites_solution_secondary difmap
_audit_creation_method SHELXL-97
_cell_angle_alpha 90.00
_cell_angle_beta 103.573(3)
_cell_angle_gamma 90.00
_cell_formula_units_Z 4
_cell_length_a 17.719(8)
_cell_length_b 5.663(2)
_cell_length_c 19.390(12)
_cell_measurement_temperature 293(2)
_cell_volume 1891.3(16)
_computing_structure_refinement 'SHELXL-97 (Sheldrick, 1997)'
_computing_structure_solution 'SHELXS-97 (Sheldrick, 1990)'
_diffrn_ambient_temperature 293(2)
_diffrn_measured_fraction_theta_full 0.997
_diffrn_measured_fraction_theta_max 0.997
_diffrn_measurement_device_type 'Rigaku Mercury CCD'
_diffrn_measurement_method 'narrow frame method'
_diffrn_radiation_monochromator graphite
_diffrn_radiation_source 'fine-focus sealed tube'
_diffrn_radiation_type MoK\a
_diffrn_radiation_wavelength 0.71073
_diffrn_reflns_av_R_equivalents 0.0339
_diffrn_reflns_av_sigmaI/netI 0.0529
_diffrn_reflns_limit_h_max 22
_diffrn_reflns_limit_h_min -22
_diffrn_reflns_limit_k_max 6
_diffrn_reflns_limit_k_min -7
_diffrn_reflns_limit_l_max 25
_diffrn_reflns_limit_l_min -24
_diffrn_reflns_number 7385
_diffrn_reflns_theta_full 27.48
_diffrn_reflns_theta_max 27.48
_diffrn_reflns_theta_min 2.36
_diffrn_standards_decay_% <1.0%
_exptl_absorpt_coefficient_mu 19.943
_exptl_absorpt_correction_T_max 1.0
_exptl_absorpt_correction_T_min 0.55
_exptl_absorpt_correction_type 'Multi Scan method'
_exptl_crystal_colour purple
_exptl_crystal_density_diffrn 5.706
_exptl_crystal_density_method 'not measured'
_exptl_crystal_description prism
_exptl_crystal_F_000 2800
_exptl_crystal_size_max 0.22
_exptl_crystal_size_mid 0.06
_exptl_crystal_size_min 0.04
_refine_diff_density_max 1.491
_refine_diff_density_min -1.454
_refine_diff_density_rms 0.317
_refine_ls_abs_structure_details 'Flack H D (1983), Acta Cryst. A39, 876-881'
_refine_ls_abs_structure_Flack -0.02(2)
_refine_ls_extinction_coef 0.000016(5)
_refine_ls_extinction_expression Fc^*^=kFc[1+0.001xFc^2^\l^3^/sin(2\q)]^-1/4^
_refine_ls_extinction_method SHELXL
_refine_ls_goodness_of_fit_ref 1.003
_refine_ls_hydrogen_treatment mixed
_refine_ls_matrix_type full
_refine_ls_number_parameters 235
_refine_ls_number_reflns 3781
_refine_ls_number_restraints 1
_refine_ls_restrained_S_all 1.003
_refine_ls_R_factor_all 0.0364
_refine_ls_R_factor_gt 0.0304
_refine_ls_shift/su_max 0.001
_refine_ls_shift/su_mean 0.000
_refine_ls_structure_factor_coef Fsqd
_refine_ls_weighting_details 'calc w=1/[\s^2^(Fo^2^)+(0.0181P)^2^+0.0000P] where P=(Fo^2^+2Fc^2^)/3'
_refine_ls_weighting_scheme calc
_refine_ls_wR_factor_gt 0.0550
_refine_ls_wR_factor_ref 0.0576
_reflns_number_gt 3450
_reflns_number_total 3781
_reflns_threshold_expression >2sigma(I)
_cod_data_source_file ic050420vsi20050531_075545.cif
_cod_data_source_block Nd4CuTe5O15Cl3
_cod_original_cell_volume 1891.4(16)
_cod_database_code 4309286

loop_
_symmetry_equiv_pos_as_xyz
'x, y, z'
'-x, y, -z'
'x+1/2, y+1/2, z+1/2'
'-x+1/2, y+1/2, -z+1/2'

loop_
_atom_site_label
_atom_site_type_symbol
_atom_site_fract_x
_atom_site_fract_y
_atom_site_fract_z
_atom_site_U_iso_or_equiv
_atom_site_adp_type
_atom_site_occupancy
_atom_site_symmetry_multiplicity
_atom_site_calc_flag
_atom_site_refinement_flags
_atom_site_disorder_assembly
_atom_site_disorder_group
Nd1 Nd 0.0000 0.1777(2) 0.0000 0.00808(18) Uani 1 2 d S . .
Nd2 Nd -0.11876(3) 0.66968(14) 0.08022(3) 0.00778(13) Uani 1 1 d . . .
Nd3 Nd -0.08046(3) 0.67426(14) 0.29045(3) 0.00731(13) Uani 1 1 d . . .
Nd4 Nd -0.16402(3) 0.18734(15) 0.40908(3) 0.00844(14) Uani 1 1 d . . .
Nd5 Nd -0.5000 0.22962(16) 0.0000 0.0076(2) Uani 1 2 d S . .
Cu1 Cu 0.20621(12) 0.9597(4) 0.29277(11) 0.0385(5) Uani 1 1 d . . .
Te1 Te -0.20788(4) 0.27556(15) 0.20367(4) 0.00789(17) Uani 1 1 d . . .
Te2 Te -0.27142(4) 0.14332(16) -0.00454(4) 0.00806(17) Uani 1 1 d . . .
Te3 Te -0.00431(4) 0.13659(15) -0.19254(4) 0.00768(17) Uani 1 1 d . . .
Te4 Te 0.11667(4) -0.26263(14) 0.09469(4) 0.00809(18) Uani 1 1 d . . .
Te5 Te 0.03870(4) 0.18971(16) 0.39142(4) 0.00702(16) Uani 1 1 d . . .
O1 O -0.3116(5) 0.3824(16) 0.1838(4) 0.010(2) Uiso 1 1 d . . .
O2 O -0.1714(4) 0.5730(15) 0.1803(4) 0.0129(19) Uani 1 1 d . . .
O3 O -0.1822(5) 0.3830(15) 0.2999(4) 0.013(2) Uani 1 1 d . . .
O4 O -0.3707(5) 0.0777(16) 0.0107(5) 0.015(2) Uani 1 1 d . . .
O5 O -0.2316(5) -0.0846(16) 0.0662(5) 0.013(2) Uani 1 1 d . . .
O6 O -0.2447(6) 0.4008(15) 0.0568(5) 0.016(2) Uani 1 1 d . . .
O7 O 0.0705(4) -0.0995(15) -0.1882(4) 0.0096(18) Uiso 1 1 d . . .
O8 O 0.0360(4) 0.3025(16) -0.2598(4) 0.0134(19) Uani 1 1 d . . .
O9 O 0.0418(4) 0.3098(15) -0.1104(4) 0.0107(18) Uiso 1 1 d . . .
O10 O 0.1246(5) -0.0486(16) 0.0221(4) 0.013(2) Uani 1 1 d . . .
O11 O 0.0130(5) -0.1494(15) 0.0878(4) 0.0109(19) Uani 1 1 d . . .
O12 O 0.0935(5) -0.5121(16) 0.0295(4) 0.0124(19) Uani 1 1 d . . .
O13 O 0.0780(5) 0.0777(14) 0.4848(4) 0.0096(18) Uani 1 1 d . . .
O14 O -0.0288(5) 0.4365(16) 0.4056(4) 0.0094(19) Uiso 1 1 d . . .
O15 O -0.0428(4) -0.0366(15) 0.3828(4) 0.0066(17) Uani 1 1 d . . .
Cl1 Cl 0.22209(16) 1.1619(8) 0.40232(15) 0.0212(7) Uani 1 1 d . . .
Cl2 Cl 0.19359(18) 1.1818(9) 0.19165(16) 0.0271(8) Uani 1 1 d . . .
Cl3 Cl 0.08703(17) 0.7395(7) 0.31017(19) 0.0252(9) Uani 1 1 d . . .

loop_
_atom_site_aniso_label
_atom_site_aniso_U_11
_atom_site_aniso_U_22
_atom_site_aniso_U_33
_atom_site_aniso_U_23
_atom_site_aniso_U_13
_atom_site_aniso_U_12
Nd1 0.0102(4) 0.0055(5) 0.0096(4) 0.000 0.0043(3) 0.000
Nd2 0.0093(3) 0.0061(4) 0.0088(3) -0.0002(3) 0.0038(2) 0.0001(3)
Nd3 0.0077(2) 0.0064(3) 0.0075(3) -0.0008(3) 0.0012(2) -0.0009(3)
Nd4 0.0088(3) 0.0085(3) 0.0080(3) 0.0008(3) 0.0019(2) 0.0013(3)
Nd5 0.0084(4) 0.0064(6) 0.0077(4) 0.000 0.0011(3) 0.000
Cu1 0.0408(12) 0.0436(15) 0.0292(11) -0.0013(10) 0.0042(10) 0.0141(11)
Te1 0.0074(3) 0.0065(4) 0.0098(4) 0.0005(3) 0.0020(3) 0.0001(3)
Te2 0.0097(3) 0.0061(4) 0.0085(3) 0.0004(3) 0.0025(3) 0.0002(4)
Te3 0.0085(3) 0.0069(4) 0.0085(3) -0.0003(3) 0.0036(3) 0.0003(3)
Te4 0.0089(3) 0.0075(5) 0.0083(3) 0.0001(3) 0.0030(3) 0.0014(3)
Te5 0.0075(3) 0.0053(4) 0.0080(3) 0.0013(3) 0.0014(3) 0.0010(4)
O2 0.014(4) 0.011(5) 0.017(5) 0.006(4) 0.009(4) -0.003(4)
O3 0.023(5) 0.006(5) 0.011(5) -0.003(4) 0.006(4) 0.003(4)
O4 0.012(4) 0.007(5) 0.026(5) 0.007(4) 0.006(4) -0.002(4)
O5 0.012(4) 0.013(5) 0.015(5) 0.002(4) 0.003(4) 0.001(4)
O6 0.028(6) 0.002(5) 0.020(5) -0.003(4) 0.008(5) 0.000(4)
O8 0.013(4) 0.017(5) 0.010(4) 0.004(4) 0.004(4) -0.005(4)
O10 0.012(4) 0.016(5) 0.010(4) 0.002(4) 0.003(4) 0.003(4)
O11 0.010(4) 0.007(5) 0.018(5) 0.006(4) 0.008(4) 0.002(4)
O12 0.013(4) 0.012(5) 0.012(5) -0.006(4) 0.003(4) -0.005(4)
O13 0.017(4) 0.006(5) 0.006(4) 0.004(3) 0.003(3) 0.001(4)
O15 0.009(4) 0.004(4) 0.007(4) 0.001(3) 0.001(3) -0.003(3)
Cl1 0.0142(13) 0.023(2) 0.0262(16) -0.0066(19) 0.0037(12) -0.0054(17)
Cl2 0.0240(15) 0.032(2) 0.0258(16) 0.000(2) 0.0078(13) -0.010(2)
Cl3 0.0116(14) 0.024(2) 0.039(2) 0.0007(16) 0.0049(14) -0.0042(15)

loop_
_atom_type_symbol
_atom_type_description
_atom_type_scat_dispersion_real
_atom_type_scat_dispersion_imag
_atom_type_scat_source
O O 0.0106 0.0060 'International Tables Vol C Tables 4.2.6.8 and 6.1.1.4'
Cl Cl 0.1484 0.1585 'International Tables Vol C Tables 4.2.6.8 and 6.1.1.4'
Cu Cu 0.3201 1.2651 'International Tables Vol C Tables 4.2.6.8 and 6.1.1.4'
Te Te -0.5308 1.6751 'International Tables Vol C Tables 4.2.6.8 and 6.1.1.4'
Nd Nd -0.1943 3.0179 'International Tables Vol C Tables 4.2.6.8 and 6.1.1.4'

loop_
_geom_angle_atom_site_label_1
_geom_angle_atom_site_label_2
_geom_angle_atom_site_label_3
_geom_angle
_geom_angle_site_symmetry_1
_geom_angle_site_symmetry_3
_geom_angle_publ_flag
O12 Nd1 O12 85.4(4) 1_565 2_565 ?
O12 Nd1 O11 131.1(3) 1_565 2 ?
O12 Nd1 O11 115.8(3) 2_565 2 ?
O12 Nd1 O11 115.8(3) 1_565 . ?
O12 Nd1 O11 131.1(3) 2_565 . ?
O11 Nd1 O11 83.8(4) 2 . ?
O12 Nd1 O10 162.2(3) 1_565 2 ?
O12 Nd1 O10 78.5(3) 2_565 2 ?
O11 Nd1 O10 64.3(3) 2 2 ?
O11 Nd1 O10 70.8(3) . 2 ?
O12 Nd1 O10 78.5(3) 1_565 . ?
O12 Nd1 O10 162.2(3) 2_565 . ?
O11 Nd1 O10 70.8(3) 2 . ?
O11 Nd1 O10 64.3(3) . . ?
O10 Nd1 O10 118.4(4) 2 . ?
O12 Nd1 O9 84.5(3) 1_565 2 ?
O12 Nd1 O9 70.2(3) 2_565 2 ?
O11 Nd1 O9 142.9(3) 2 2 ?
O11 Nd1 O9 69.0(3) . 2 ?
O10 Nd1 O9 82.8(3) 2 2 ?
O10 Nd1 O9 115.3(3) . 2 ?
O12 Nd1 O9 70.2(3) 1_565 . ?
O12 Nd1 O9 84.5(3) 2_565 . ?
O11 Nd1 O9 69.0(3) 2 . ?
O11 Nd1 O9 142.9(3) . . ?
O10 Nd1 O9 115.3(3) 2 . ?
O10 Nd1 O9 82.8(3) . . ?
O9 Nd1 O9 145.7(4) 2 . ?
O12 Nd1 Te4 161.17(19) 1_565 2 ?
O12 Nd1 Te4 96.2(2) 2_565 2 ?
O11 Nd1 Te4 32.54(18) 2 2 ?
O11 Nd1 Te4 77.0(2) . 2 ?
O10 Nd1 Te4 31.8(2) 2 2 ?
O10 Nd1 Te4 96.6(2) . 2 ?
O9 Nd1 Te4 113.71(18) 2 2 ?
O9 Nd1 Te4 91.21(19) . 2 ?
O12 Nd1 Te4 96.2(2) 1_565 . ?
O12 Nd1 Te4 161.17(19) 2_565 . ?
O11 Nd1 Te4 77.0(2) 2 . ?
O11 Nd1 Te4 32.54(18) . . ?
O10 Nd1 Te4 96.6(2) 2 . ?
O10 Nd1 Te4 31.8(2) . . ?
O9 Nd1 Te4 91.21(19) 2 . ?
O9 Nd1 Te4 113.71(18) . . ?
Te4 Nd1 Te4 88.32(5) 2 . ?
O12 Nd1 Nd2 35.5(2) 1_565 2 ?
O12 Nd1 Nd2 78.1(2) 2_565 2 ?
O11 Nd1 Nd2 102.94(19) 2 2 ?
O11 Nd1 Nd2 143.89(18) . 2 ?
O10 Nd1 Nd2 144.1(2) 2 2 ?
O10 Nd1 Nd2 84.3(2) . 2 ?
O9 Nd1 Nd2 113.91(19) 2 2 ?
O9 Nd1 Nd2 35.48(19) . 2 ?
Te4 Nd1 Nd2 126.41(4) 2 2 ?
Te4 Nd1 Nd2 113.66(3) . 2 ?
O12 Nd1 Nd2 78.1(2) 1_565 . ?
O12 Nd1 Nd2 35.5(2) 2_565 . ?
O11 Nd1 Nd2 143.89(18) 2 . ?
O11 Nd1 Nd2 102.94(19) . . ?
O10 Nd1 Nd2 84.3(2) 2 . ?
O10 Nd1 Nd2 144.1(2) . . ?
O9 Nd1 Nd2 35.48(19) 2 . ?
O9 Nd1 Nd2 113.91(19) . . ?
Te4 Nd1 Nd2 113.67(3) 2 . ?
Te4 Nd1 Nd2 126.41(4) . . ?
Nd2 Nd1 Nd2 92.20(4) 2 . ?
O5 Nd2 O2 75.7(3) 1_565 . ?
O5 Nd2 O9 156.0(3) 1_565 2 ?
O2 Nd2 O9 85.3(3) . 2 ?
O5 Nd2 O7 84.4(3) 1_565 2_565 ?
O2 Nd2 O7 63.6(3) . 2_565 ?
O9 Nd2 O7 100.2(3) 2 2_565 ?
O5 Nd2 O12 117.0(3) 1_565 2_565 ?
O2 Nd2 O12 140.8(3) . 2_565 ?
O9 Nd2 O12 70.1(3) 2 2_565 ?
O7 Nd2 O12 148.6(3) 2_565 2_565 ?
O5 Nd2 O11 120.4(3) 1_565 1_565 ?
O2 Nd2 O11 125.1(3) . 1_565 ?
O9 Nd2 O11 82.4(3) 2 1_565 ?
O7 Nd2 O11 66.4(3) 2_565 1_565 ?
O12 Nd2 O11 82.5(3) 2_565 1_565 ?
O5 Nd2 O10 70.4(3) 1_565 2_565 ?
O2 Nd2 O10 145.5(3) . 2_565 ?
O9 Nd2 O10 129.2(3) 2 2_565 ?
O7 Nd2 O10 106.0(3) 2_565 2_565 ?
O12 Nd2 O10 64.8(3) 2_565 2_565 ?
O11 Nd2 O10 69.9(3) 1_565 2_565 ?
O5 Nd2 O6 70.6(3) 1_565 . ?
O2 Nd2 O6 62.4(3) . . ?
O9 Nd2 O6 87.8(3) 2 . ?
O7 Nd2 O6 124.4(3) 2_565 . ?
O12 Nd2 O6 85.9(3) 2_565 . ?
O11 Nd2 O6 166.8(3) 1_565 . ?
O10 Nd2 O6 110.5(3) 2_565 . ?
O5 Nd2 Te4 91.4(2) 1_565 2_565 ?
O2 Nd2 Te4 157.2(2) . 2_565 ?
O9 Nd2 Te4 101.26(18) 2 2_565 ?
O7 Nd2 Te4 134.87(19) 2_565 2_565 ?
O12 Nd2 Te4 32.4(2) 2_565 2_565 ?
O11 Nd2 Te4 77.70(19) 1_565 2_565 ?
O10 Nd2 Te4 32.9(2) 2_565 2_565 ?
O6 Nd2 Te4 95.7(2) . 2_565 ?
O5 Nd2 Nd4 35.4(2) 1_565 4_455 ?
O2 Nd2 Nd4 52.36(19) . 4_455 ?
O9 Nd2 Nd4 120.66(18) 2 4_455 ?
O7 Nd2 Nd4 95.27(18) 2_565 4_455 ?
O12 Nd2 Nd4 115.58(19) 2_565 4_455 ?
O11 Nd2 Nd4 153.8(2) 1_565 4_455 ?
O10 Nd2 Nd4 99.55(18) 2_565 4_455 ?
O6 Nd2 Nd4 39.0(2) . 4_455 ?
Te4 Nd2 Nd4 106.85(2) 2_565 4_455 ?
O5 Nd2 Nd3 92.8(2) 1_565 . ?
O2 Nd2 Nd3 34.8(2) . . ?
O9 Nd2 Nd3 78.97(18) 2 . ?
O7 Nd2 Nd3 34.61(19) 2_565 . ?
O12 Nd2 Nd3 148.82(19) 2_565 . ?
O11 Nd2 Nd3 90.28(19) 1_565 . ?
O10 Nd2 Nd3 140.0(2) 2_565 . ?
O6 Nd2 Nd3 96.5(2) . . ?
Te4 Nd2 Nd3 167.78(3) 2_565 . ?
Nd4 Nd2 Nd3 83.019(19) 4_455 . ?
O5 Nd2 Nd1 149.0(2) 1_565 . ?
O2 Nd2 Nd1 119.5(2) . . ?
O9 Nd2 Nd1 37.01(18) 2 . ?
O7 Nd2 Nd1 126.32(19) 2_565 . ?
O12 Nd2 Nd1 33.84(19) 2_565 . ?
O11 Nd2 Nd1 75.1(2) 1_565 . ?
O10 Nd2 Nd1 93.6(2) 2_565 . ?
O6 Nd2 Nd1 91.8(2) . . ?
Te4 Nd2 Nd1 64.25(2) 2_565 . ?
Nd4 Nd2 Nd1 130.59(3) 4_455 . ?
Nd3 Nd2 Nd1 115.02(3) . . ?
O8 Nd3 O1 144.8(3) 2 4_455 ?
O8 Nd3 O7 100.0(3) 2 2_565 ?
O1 Nd3 O7 97.3(3) 4_455 2_565 ?
O8 Nd3 O15 137.9(3) 2 1_565 ?
O1 Nd3 O15 66.7(3) 4_455 1_565 ?
O7 Nd3 O15 101.0(3) 2_565 1_565 ?
O8 Nd3 O2 76.1(3) 2 . ?
O1 Nd3 O2 84.4(3) 4_455 . ?
O7 Nd3 O2 64.0(3) 2_565 . ?
O15 Nd3 O2 146.0(3) 1_565 . ?
O8 Nd3 O3 73.6(3) 2 . ?
O1 Nd3 O3 71.5(3) 4_455 . ?
O7 Nd3 O3 127.6(3) 2_565 . ?
O15 Nd3 O3 118.5(3) 1_565 . ?
O2 Nd3 O3 64.1(3) . . ?
O8 Nd3 O14 71.5(3) 2 . ?
O1 Nd3 O14 102.4(3) 4_455 . ?
O7 Nd3 O14 155.7(3) 2_565 . ?
O15 Nd3 O14 74.4(3) 1_565 . ?
O2 Nd3 O14 131.7(3) . . ?
O3 Nd3 O14 72.9(3) . . ?
O8 Nd3 Cl3 76.0(2) 2 . ?
O1 Nd3 Cl3 138.2(2) 4_455 . ?
O7 Nd3 Cl3 76.8(2) 2_565 . ?
O15 Nd3 Cl3 73.8(2) 1_565 . ?
O2 Nd3 Cl3 126.10(19) . . ?
O3 Nd3 Cl3 143.7(2) . . ?
O14 Nd3 Cl3 79.06(19) . . ?
O8 Nd3 Te1 60.0(2) 2 . ?
O1 Nd3 Te1 87.7(2) 4_455 . ?
O7 Nd3 Te1 96.7(2) 2_565 . ?
O15 Nd3 Te1 150.39(18) 1_565 . ?
O2 Nd3 Te1 33.72(19) . . ?
O3 Nd3 Te1 34.32(19) . . ?
O14 Nd3 Te1 98.21(19) . . ?
Cl3 Nd3 Te1 133.92(8) . . ?
O8 Nd3 Nd2 73.95(19) 2 . ?
O1 Nd3 Nd2 105.3(2) 4_455 . ?
O7 Nd3 Nd2 35.3(2) 2_565 . ?
O15 Nd3 Nd2 136.0(2) 1_565 . ?
O2 Nd3 Nd2 34.48(18) . . ?
O3 Nd3 Nd2 96.84(19) . . ?
O14 Nd3 Nd2 145.5(2) . . ?
Cl3 Nd3 Nd2 93.36(7) . . ?
Te1 Nd3 Nd2 63.12(2) . . ?
O8 Nd3 Nd5 105.36(19) 2 3 ?
O1 Nd3 Nd5 82.0(2) 4_455 3 ?
O7 Nd3 Nd5 136.1(2) 2_565 3 ?
O15 Nd3 Nd5 38.5(2) 1_565 3 ?
O2 Nd3 Nd5 157.08(18) . 3 ?
O3 Nd3 Nd5 93.98(19) . 3 ?
O14 Nd3 Nd5 36.06(19) . 3 ?
Cl3 Nd3 Nd5 75.40(7) . 3 ?
Te1 Nd3 Nd5 126.98(3) . 3 ?
Nd2 Nd3 Nd5 168.42(2) . 3 ?
O8 Nd3 Nd4 74.2(2) 2 . ?
O1 Nd3 Nd4 78.6(2) 4_455 . ?
O7 Nd3 Nd4 158.7(2) 2_565 . ?
O15 Nd3 Nd4 96.57(19) 1_565 . ?
O2 Nd3 Nd4 94.75(19) . . ?
O3 Nd3 Nd4 31.2(2) . . ?
O14 Nd3 Nd4 42.55(18) . . ?
Cl3 Nd3 Nd4 120.16(8) . . ?
Te1 Nd3 Nd4 62.46(4) . . ?
Nd2 Nd3 Nd4 125.19(3) . . ?
Nd5 Nd3 Nd4 64.51(3) 3 . ?
O13 Nd4 O3 147.5(3) 2_556 . ?
O13 Nd4 O5 110.0(3) 2_556 4_455 ?
O3 Nd4 O5 88.7(3) . 4_455 ?
O13 Nd4 O1 115.1(3) 2_556 4_445 ?
O3 Nd4 O1 73.0(3) . 4_445 ?
O5 Nd4 O1 120.9(3) 4_455 4_445 ?
O13 Nd4 O6 85.6(3) 2_556 4_445 ?
O3 Nd4 O6 126.0(3) . 4_445 ?
O5 Nd4 O6 73.6(3) 4_455 4_445 ?
O1 Nd4 O6 73.9(3) 4_445 4_445 ?
O13 Nd4 O15 69.6(3) 2_556 . ?
O3 Nd4 O15 89.9(3) . . ?
O5 Nd4 O15 175.9(3) 4_455 . ?
O1 Nd4 O15 62.2(3) 4_445 . ?
O6 Nd4 O15 110.3(3) 4_445 . ?
O13 Nd4 O4 72.3(3) 2_556 4_455 ?
O3 Nd4 O4 95.6(3) . 4_455 ?
O5 Nd4 O4 61.5(3) 4_455 4_455 ?
O1 Nd4 O4 167.9(3) 4_445 4_455 ?
O6 Nd4 O4 117.2(3) 4_445 4_455 ?
O15 Nd4 O4 114.8(2) . 4_455 ?
O13 Nd4 O14 76.7(3) 2_556 . ?
O3 Nd4 O14 71.1(3) . . ?
O5 Nd4 O14 116.1(3) 4_455 . ?
O1 Nd4 O14 110.0(3) 4_445 . ?
O6 Nd4 O14 161.9(3) 4_445 . ?
O15 Nd4 O14 59.9(2) . . ?
O4 Nd4 O14 61.2(2) 4_455 . ?
O13 Nd4 Te2 87.55(19) 2_556 4_455 ?
O3 Nd4 Te2 97.8(2) . 4_455 ?
O5 Nd4 Te2 30.4(2) 4_455 4_455 ?
O1 Nd4 Te2 151.3(2) 4_445 4_455 ?
O6 Nd4 Te2 91.5(2) 4_445 4_455 ?
O15 Nd4 Te2 146.28(18) . 4_455 ?
O4 Nd4 Te2 31.97(17) 4_455 4_455 ?
O14 Nd4 Te2 91.64(18) . 4_455 ?
O13 Nd4 Te1 123.3(2) 2_556 4_445 ?
O3 Nd4 Te1 79.9(2) . 4_445 ?
O5 Nd4 Te1 93.7(2) 4_455 4_445 ?
O1 Nd4 Te1 29.02(19) 4_445 4_445 ?
O6 Nd4 Te1 52.0(2) 4_445 4_445 ?
O15 Nd4 Te1 89.84(18) . 4_445 ?
O4 Nd4 Te1 155.06(17) 4_455 4_445 ?
O14 Nd4 Te1 137.04(18) . 4_445 ?
Te2 Nd4 Te1 123.80(3) 4_455 4_445 ?
O13 Nd4 Nd2 113.16(18) 2_556 4_445 ?
O3 Nd4 Nd2 97.6(2) . 4_445 ?
O5 Nd4 Nd2 35.5(2) 4_455 4_445 ?
O1 Nd4 Nd2 90.84(19) 4_445 4_445 ?
O6 Nd4 Nd2 42.1(2) 4_445 4_445 ?
O15 Nd4 Nd2 148.57(18) . 4_445 ?
O4 Nd4 Nd2 94.87(17) 4_455 4_445 ?
O14 Nd4 Nd2 151.11(18) . 4_445 ?
Te2 Nd4 Nd2 62.93(2) 4_455 4_445 ?
Te1 Nd4 Nd2 61.85(3) 4_445 4_445 ?
O13 Nd4 Nd5 35.00(19) 2_556 3_545 ?
O3 Nd4 Nd5 129.7(2) . 3_545 ?
O5 Nd4 Nd5 141.3(2) 4_455 3_545 ?
O1 Nd4 Nd5 81.5(2) 4_445 3_545 ?
O6 Nd4 Nd5 84.9(2) 4_445 3_545 ?
O15 Nd4 Nd5 39.84(17) . 3_545 ?
O4 Nd4 Nd5 103.58(19) 4_455 3_545 ?
O14 Nd4 Nd5 78.40(18) . 3_545 ?
Te2 Nd4 Nd5 122.54(4) 4_455 3_545 ?
Te1 Nd4 Nd5 97.89(4) 4_445 3_545 ?
Nd2 Nd4 Nd5 125.86(3) 4_445 3_545 ?
O4 Nd5 O4 138.2(4) . 2_455 ?
O4 Nd5 O14 81.3(3) . 3_444 ?
O4 Nd5 O14 70.4(3) 2_455 3_444 ?
O4 Nd5 O14 70.4(3) . 4_445 ?
O4 Nd5 O14 81.3(3) 2_455 4_445 ?
O14 Nd5 O14 94.0(4) 3_444 4_445 ?
O4 Nd5 O13 75.4(3) . 3_454 ?
O4 Nd5 O13 145.5(3) 2_455 3_454 ?
O14 Nd5 O13 118.7(3) 3_444 3_454 ?
O14 Nd5 O13 127.6(3) 4_445 3_454 ?
O4 Nd5 O13 145.5(3) . 4_455 ?
O4 Nd5 O13 75.4(3) 2_455 4_455 ?
O14 Nd5 O13 127.6(3) 3_444 4_455 ?
O14 Nd5 O13 118.7(3) 4_445 4_455 ?
O13 Nd5 O13 73.8(4) 3_454 4_455 ?
O4 Nd5 O15 91.7(3) . 4_455 ?
O4 Nd5 O15 109.6(3) 2_455 4_455 ?
O14 Nd5 O15 167.6(3) 3_444 4_455 ?
O14 Nd5 O15 73.8(3) 4_445 4_455 ?
O13 Nd5 O15 68.8(3) 3_454 4_455 ?
O13 Nd5 O15 62.8(3) 4_455 4_455 ?
O4 Nd5 O15 109.6(3) . 3_454 ?
O4 Nd5 O15 91.7(3) 2_455 3_454 ?
O14 Nd5 O15 73.8(3) 3_444 3_454 ?
O14 Nd5 O15 167.6(3) 4_445 3_454 ?
O13 Nd5 O15 62.8(3) 3_454 3_454 ?
O13 Nd5 O15 68.8(3) 4_455 3_454 ?
O15 Nd5 O15 118.4(4) 4_455 3_454 ?
O4 Nd5 Te5 121.9(2) . 4_455 ?
O4 Nd5 Te5 90.1(2) 2_455 4_455 ?
O14 Nd5 Te5 156.8(2) 3_444 4_455 ?
O14 Nd5 Te5 95.2(2) 4_445 4_455 ?
O13 Nd5 Te5 70.90(18) 3_454 4_455 ?
O13 Nd5 Te5 30.93(18) 4_455 4_455 ?
O15 Nd5 Te5 32.07(17) 4_455 4_455 ?
O15 Nd5 Te5 95.08(19) 3_454 4_455 ?
O4 Nd5 Te5 90.1(2) . 3_454 ?
O4 Nd5 Te5 121.9(2) 2_455 3_454 ?
O14 Nd5 Te5 95.2(2) 3_444 3_454 ?
O14 Nd5 Te5 156.8(2) 4_445 3_454 ?
O13 Nd5 Te5 30.93(18) 3_454 3_454 ?
O13 Nd5 Te5 70.90(18) 4_455 3_454 ?
O15 Nd5 Te5 95.08(19) 4_455 3_454 ?
O15 Nd5 Te5 32.07(17) 3_454 3_454 ?
Te5 Nd5 Te5 84.39(5) 4_455 3_454 ?
O4 Nd5 Nd4 67.3(2) . 4_455 ?
O4 Nd5 Nd4 148.3(2) 2_455 4_455 ?
O14 Nd5 Nd4 141.15(19) 3_444 4_455 ?
O14 Nd5 Nd4 96.2(2) 4_445 4_455 ?
O13 Nd5 Nd4 32.98(18) 3_454 4_455 ?
O13 Nd5 Nd4 78.34(19) 4_455 4_455 ?
O15 Nd5 Nd4 40.94(17) 4_455 4_455 ?
O15 Nd5 Nd4 95.09(18) 3_454 4_455 ?
Te5 Nd5 Nd4 58.50(3) 4_455 4_455 ?
Te5 Nd5 Nd4 63.79(4) 3_454 4_455 ?
O4 Nd5 Nd4 148.3(2) . 3_454 ?
O4 Nd5 Nd4 67.3(2) 2_455 3_454 ?
O14 Nd5 Nd4 96.2(2) 3_444 3_454 ?
O14 Nd5 Nd4 141.15(19) 4_445 3_454 ?
O13 Nd5 Nd4 78.34(19) 3_454 3_454 ?
O13 Nd5 Nd4 32.98(18) 4_455 3_454 ?
O15 Nd5 Nd4 95.09(18) 4_455 3_454 ?
O15 Nd5 Nd4 40.94(17) 3_454 3_454 ?
Te5 Nd5 Nd4 63.79(4) 4_455 3_454 ?
Te5 Nd5 Nd4 58.50(3) 3_454 3_454 ?
Nd4 Nd5 Nd4 98.80(4) 4_455 3_454 ?
Cl2 Cu1 Cl2 113.45(11) . 4_545 ?
Cl2 Cu1 Cl1 117.9(2) . . ?
Cl2 Cu1 Cl1 106.41(14) 4_545 . ?
Cl2 Cu1 Cl3 117.69(14) . . ?
Cl2 Cu1 Cl3 106.39(18) 4_545 . ?
Cl1 Cu1 Cl3 92.62(13) . . ?
O1 Te1 O2 92.1(4) . . ?
O1 Te1 O3 95.5(3) . . ?
O2 Te1 O3 86.2(4) . . ?
O1 Te1 Nd3 113.3(3) . . ?
O2 Te1 Nd3 45.1(3) . . ?
O3 Te1 Nd3 47.0(3) . . ?
O1 Te1 Nd4 39.2(3) . 4_455 ?
O2 Te1 Nd4 58.9(2) . 4_455 ?
O3 Te1 Nd4 110.9(3) . 4_455 ?
Nd3 Te1 Nd4 97.03(4) . 4_455 ?
O6 Te2 O4 99.2(4) . . ?
O6 Te2 O5 94.3(4) . . ?
O4 Te2 O5 87.4(4) . . ?
O6 Te2 Nd4 107.6(3) . 4_445 ?
O4 Te2 Nd4 49.0(3) . 4_445 ?
O5 Te2 Nd4 39.8(3) . 4_445 ?
O7 Te3 O8 90.4(4) . . ?
O7 Te3 O9 99.9(4) . . ?
O8 Te3 O9 99.6(4) . . ?
O12 Te4 O10 91.3(4) . . ?
O12 Te4 O11 98.7(4) . . ?
O10 Te4 O11 88.4(3) . . ?
O12 Te4 Nd2 45.5(3) . 2_545 ?
O10 Te4 Nd2 46.6(3) . 2_545 ?
O11 Te4 Nd2 101.6(3) . 2_545 ?
O12 Te4 Nd1 100.1(3) . . ?
O10 Te4 Nd1 44.3(2) . . ?
O11 Te4 Nd1 44.2(2) . . ?
Nd2 Te4 Nd1 72.56(3) 2_545 . ?
O13 Te5 O14 102.2(4) . . ?
O13 Te5 O15 87.7(3) . . ?
O14 Te5 O15 91.0(3) . . ?
O13 Te5 Nd5 42.1(2) . 3_545 ?
O14 Te5 Nd5 103.9(3) . 3_545 ?
O15 Te5 Nd5 46.0(2) . 3_545 ?
Te1 O1 Nd3 125.9(4) . 4_445 ?
Te1 O1 Nd4 111.7(4) . 4_455 ?
Nd3 O1 Nd4 119.1(3) 4_445 4_455 ?
Te1 O2 Nd2 127.8(4) . . ?
Te1 O2 Nd3 101.1(3) . . ?
Nd2 O2 Nd3 110.7(3) . . ?
Te1 O3 Nd4 133.0(4) . . ?
Te1 O3 Nd3 98.7(3) . . ?
Nd4 O3 Nd3 115.6(3) . . ?
Te2 O4 Nd5 144.9(4) . . ?
Te2 O4 Nd4 99.0(3) . 4_445 ?
Nd5 O4 Nd4 115.3(3) . 4_445 ?
Te2 O5 Nd4 109.8(4) . 4_445 ?
Te2 O5 Nd2 129.5(5) . 1_545 ?
Nd4 O5 Nd2 109.1(3) 4_445 1_545 ?
Te2 O6 Nd4 126.4(5) . 4_455 ?
Te2 O6 Nd2 129.3(5) . . ?
Nd4 O6 Nd2 98.8(3) 4_455 . ?
Te3 O7 Nd3 122.2(4) . 2_545 ?
Te3 O7 Nd2 121.5(4) . 2_545 ?
Nd3 O7 Nd2 110.0(3) 2_545 2_545 ?
Te3 O8 Nd3 145.2(4) . 2 ?
Te3 O9 Nd2 137.9(4) . 2 ?
Te3 O9 Nd1 113.9(4) . . ?
Nd2 O9 Nd1 107.5(3) 2 . ?
Te4 O10 Nd1 103.8(3) . . ?
Te4 O10 Nd2 100.6(4) . 2_545 ?
Nd1 O10 Nd2 108.5(3) . 2_545 ?
Te4 O11 Nd1 103.3(3) . . ?
Te4 O11 Nd2 136.5(4) . 1_545 ?
Nd1 O11 Nd2 109.1(3) . 1_545 ?
Te4 O12 Nd1 138.1(4) . 1_545 ?
Te4 O12 Nd2 102.1(4) . 2_545 ?
Nd1 O12 Nd2 110.6(3) 1_545 2_545 ?
Te5 O13 Nd4 140.4(4) . 2_556 ?
Te5 O13 Nd5 107.0(3) . 3_545 ?
Nd4 O13 Nd5 112.0(3) 2_556 3_545 ?
Te5 O14 Nd5 125.6(4) . 3 ?
Te5 O14 Nd3 111.4(4) . . ?
Nd5 O14 Nd3 105.3(3) 3 . ?
Te5 O14 Nd4 101.8(3) . . ?
Nd5 O14 Nd4 110.8(3) 3 . ?
Nd3 O14 Nd4 98.8(3) . . ?
Te5 O15 Nd3 126.5(4) . 1_545 ?
Te5 O15 Nd5 101.9(3) . 3_545 ?
Nd3 O15 Nd5 106.2(3) 1_545 3_545 ?
Te5 O15 Nd4 107.0(4) . . ?
Nd3 O15 Nd4 112.0(3) 1_545 . ?
Nd5 O15 Nd4 99.2(3) 3_545 . ?
Cu1 Cl2 Cu1 109.85(14) . 4 ?
Cu1 Cl3 Nd3 153.32(16) . . ?

loop_
_geom_bond_atom_site_label_1
_geom_bond_atom_site_label_2
_geom_bond_distance
_geom_bond_site_symmetry_2
_geom_bond_publ_flag
Nd1 O12 2.391(8) 1_565 ?
Nd1 O12 2.391(8) 2_565 ?
Nd1 O11 2.489(8) 2 ?
Nd1 O11 2.489(8) . ?
Nd1 O10 2.501(8) 2 ?
Nd1 O10 2.501(8) . ?
Nd1 O9 2.536(8) 2 ?
Nd1 O9 2.536(8) . ?
Nd1 Te4 3.4757(14) 2 ?
Nd1 Te4 3.4757(14) . ?
Nd1 Nd2 4.0185(14) 2 ?
Nd1 Nd2 4.0185(14) . ?
Nd2 O5 2.399(9) 1_565 ?
Nd2 O2 2.405(8) . ?
Nd2 O9 2.446(8) 2 ?
Nd2 O7 2.446(8) 2_565 ?
Nd2 O12 2.496(9) 2_565 ?
Nd2 O11 2.522(8) 1_565 ?
Nd2 O10 2.528(9) 2_565 ?
Nd2 O6 2.651(9) . ?
Nd2 Te4 3.422(2) 2_565 ?
Nd2 Nd4 3.9040(18) 4_455 ?
Nd2 Nd3 3.972(3) . ?
Nd3 O8 2.372(9) 2 ?
Nd3 O1 2.397(8) 4_455 ?
Nd3 O7 2.402(8) 2_565 ?
Nd3 O15 2.403(8) 1_565 ?
Nd3 O2 2.423(8) . ?
Nd3 O3 2.481(9) . ?
Nd3 O14 2.584(9) . ?
Nd3 Cl3 2.925(3) . ?
Nd3 Te1 3.3533(13) . ?
Nd3 Nd5 3.990(2) 3 ?
Nd3 Nd4 4.0849(16) . ?
Nd4 O13 2.339(8) 2_556 ?
Nd4 O3 2.344(9) . ?
Nd4 O5 2.395(9) 4_455 ?
Nd4 O1 2.459(9) 4_445 ?
Nd4 O6 2.488(9) 4_445 ?
Nd4 O15 2.645(8) . ?
Nd4 O4 2.690(9) 4_455 ?
Nd4 O14 2.795(8) . ?
Nd4 Te2 3.5210(15) 4_455 ?
Nd4 Te1 3.6112(14) 4_445 ?
Nd4 Nd2 3.9040(18) 4_445 ?
Nd4 Nd5 3.9835(14) 3_545 ?
Nd5 O4 2.410(8) . ?
Nd5 O4 2.410(8) 2_455 ?
Nd5 O14 2.435(9) 3_444 ?
Nd5 O14 2.435(9) 4_445 ?
Nd5 O13 2.465(8) 3_454 ?
Nd5 O13 2.465(8) 4_455 ?
Nd5 O15 2.585(8) 4_455 ?
Nd5 O15 2.585(8) 3_454 ?
Nd5 Te5 3.5171(15) 4_455 ?
Nd5 Te5 3.5171(15) 3_454 ?
Nd5 Nd4 3.9835(14) 4_455 ?
Nd5 Nd4 3.9835(14) 3_454 ?
Cu1 Cl2 2.296(5) . ?
Cu1 Cl2 2.338(5) 4_545 ?
Cu1 Cl1 2.371(4) . ?
Cu1 Cl3 2.542(4) . ?
Te1 O1 1.886(8) . ?
Te1 O2 1.897(8) . ?
Te1 O3 1.913(8) . ?
Te1 Nd4 3.6112(14) 4_455 ?
Te2 O6 1.871(9) . ?
Te2 O4 1.888(8) . ?
Te2 O5 1.895(9) . ?
Te2 Nd4 3.5210(15) 4_445 ?
Te3 O7 1.871(8) . ?
Te3 O8 1.879(8) . ?
Te3 O9 1.886(8) . ?
Te4 O12 1.876(8) . ?
Te4 O10 1.889(9) . ?
Te4 O11 1.921(8) . ?
Te4 Nd2 3.422(2) 2_545 ?
Te5 O13 1.890(8) . ?
Te5 O14 1.901(9) . ?
Te5 O15 1.909(8) . ?
Te5 Nd5 3.5171(15) 3_545 ?
O1 Nd3 2.397(8) 4_445 ?
O1 Nd4 2.459(9) 4_455 ?
O4 Nd4 2.690(9) 4_445 ?
O5 Nd4 2.395(9) 4_445 ?
O5 Nd2 2.399(9) 1_545 ?
O6 Nd4 2.488(9) 4_455 ?
O7 Nd3 2.402(8) 2_545 ?
O7 Nd2 2.446(8) 2_545 ?
O8 Nd3 2.372(9) 2 ?
O9 Nd2 2.446(8) 2 ?
O10 Nd2 2.528(9) 2_545 ?
O11 Nd2 2.522(8) 1_545 ?
O12 Nd1 2.391(8) 1_545 ?
O12 Nd2 2.496(9) 2_545 ?
O13 Nd4 2.339(8) 2_556 ?
O13 Nd5 2.465(8) 3_545 ?
O14 Nd5 2.435(9) 3 ?
O15 Nd3 2.403(8) 1_545 ?
O15 Nd5 2.585(8) 3_545 ?
Cl2 Cu1 2.338(5) 4 ?
